data_1575673
loop_
_publ_author_name
'Heller, Jan'
'Buch, Christoph D.'
'Virovets, Alexander V.'
'Peresypkina, Eugenia'
'Lerner, Hans-Wolfram'
'Fantuzzi, Felipe'
'Wagner, Matthias'

_publ_section_title
;
 Synthesis of perhalogenated silylboranes (X = Cl, I) and their
 application in regiodivergent alkene silaboration.
;
_journal_issue 43
_journal_name_full 'Chemical science'
_journal_page_first 20329
_journal_page_last 20343
_journal_paper_doi 10.1039/d5sc06234a
_journal_volume 16
_journal_year 2025
_chemical_formula_moiety 'C7 H9 B I5 N Si'
_chemical_formula_sum 'C7 H9 B I5 N Si'
_chemical_formula_weight 780.55
_chemical_properties_physical Air-sensitive,Moisture-sensitive
_space_group_crystal_system monoclinic
_space_group_IT_number 14
_space_group_name_Hall '-P 2yn'
_space_group_name_H-M_alt 'P 1 21/n 1'
_atom_sites_solution_hydrogens geom
_atom_sites_solution_primary dual
_atom_sites_solution_secondary difmap
_audit_creation_method SHELXL-2019/3
_audit_update_record
;
2025-07-08 deposited with the CCDC.	2025-09-10 downloaded from the CCDC.
;
_cell_angle_alpha 90
_cell_angle_beta 96.7665(17)
_cell_angle_gamma 90
_cell_formula_units_Z 4
_cell_length_a 6.88451(12)
_cell_length_b 10.11785(18)
_cell_length_c 24.8575(4)
_cell_measurement_reflns_used 14403
_cell_measurement_temperature 173(2)
_cell_measurement_theta_max 29.4440
_cell_measurement_theta_min 3.0310
_cell_volume 1719.42(5)
_computing_cell_refinement 'CrysAlisPro 1.171.42.43a (Rigaku OD, 2022)'
_computing_data_collection 'X-Area (Stoe & Cie, 2001)'
_computing_data_reduction 'CrysAlisPro 1.171.42.43a (Rigaku OD, 2022)'
_computing_publication_material 'IUCr PublCIF online service'
_computing_structure_refinement 'SHELXL-2019/2 (Sheldrick, 2019)'
_computing_structure_solution 'SHELXT (G. M. Sheldrick, 2015)'
_diffrn_ambient_temperature 173(2)
_diffrn_detector 'image plate'
_diffrn_detector_area_resol_mean 6.67
_diffrn_detector_type 'STOE image plate (34 cm diameter)'
_diffrn_measured_fraction_theta_full 0.999
_diffrn_measured_fraction_theta_max 1.000
_diffrn_measurement_device '2-circle goniometer'
_diffrn_measurement_device_type 'STOE IPDS II two-circle-diffractometer'
_diffrn_measurement_method \w
_diffrn_radiation_monochromator mirror
_diffrn_radiation_type MoK\a
_diffrn_radiation_wavelength 0.71073
_diffrn_reflns_av_R_equivalents 0.0448
_diffrn_reflns_av_unetI/netI 0.0239
_diffrn_reflns_Laue_measured_fraction_full 0.999
_diffrn_reflns_Laue_measured_fraction_max 1.000
_diffrn_reflns_limit_h_max 8
_diffrn_reflns_limit_h_min -9
_diffrn_reflns_limit_k_max 13
_diffrn_reflns_limit_k_min -13
_diffrn_reflns_limit_l_max 34
_diffrn_reflns_limit_l_min -34
_diffrn_reflns_number 30907
_diffrn_reflns_point_group_measured_fraction_full 0.999
_diffrn_reflns_point_group_measured_fraction_max 1.000
_diffrn_reflns_theta_full 25.242
_diffrn_reflns_theta_max 29.126
_diffrn_reflns_theta_min 2.603
_diffrn_source 'Genix 3D I\mS microfocus X-ray source'
_exptl_absorpt_coefficient_mu 9.090
_exptl_absorpt_correction_T_max 1.00000
_exptl_absorpt_correction_T_min 0.47399
_exptl_absorpt_correction_type multi-scan
_exptl_absorpt_process_details
;
CrysAlisPro 1.171.42.43a (Rigaku Oxford Diffraction, 2022)
Empirical absorption correction using spherical harmonics,
implemented in SCALE3 ABSPACK scaling algorithm.
;
_exptl_crystal_colour colourless
_exptl_crystal_density_diffrn 3.015
_exptl_crystal_description needle
_exptl_crystal_F_000 1368
_exptl_crystal_size_max 0.350
_exptl_crystal_size_mid 0.050
_exptl_crystal_size_min 0.030
_refine_diff_density_max 1.339
_refine_diff_density_min -0.819
_refine_diff_density_rms 0.151
_refine_ls_extinction_method none
_refine_ls_goodness_of_fit_ref 1.116
_refine_ls_hydrogen_treatment constr
_refine_ls_matrix_type full
_refine_ls_number_parameters 136
_refine_ls_number_reflns 4628
_refine_ls_number_restraints 0
_refine_ls_restrained_S_all 1.116
_refine_ls_R_factor_all 0.0250
_refine_ls_R_factor_gt 0.0231
_refine_ls_shift/su_max 0.002
_refine_ls_shift/su_mean 0.000
_refine_ls_structure_factor_coef Fsqd
_refine_ls_weighting_details 'w=1/[\s^2^(Fo^2^)+(0.0235P)^2^+2.3280P] where P=(Fo^2^+2Fc^2^)/3'
_refine_ls_weighting_scheme calc
_refine_ls_wR_factor_gt 0.0573
_refine_ls_wR_factor_ref 0.0586
_reflns_Friedel_coverage 0.000
_reflns_number_gt 4328
_reflns_number_total 4630
_reflns_threshold_expression 'I > 2\s(I)'
_cod_data_source_file d5sc06234a3.cif
_cod_data_source_block 5_Py_wa3564_JH204
_cod_depositor_comments 'Adding full bibliography for 1575660--1575680.cif.'
_cod_original_cell_volume 1719.43(5)
_cod_original_sg_symbol_H-M 'P 21/n'
_cod_database_code 1575673
_shelx_shelxl_version_number 2019/3
_shelx_space_group_comment
;
The symmetry employed for this shelxl refinement is uniquely defined
by the following loop, which should always be used as a source of
symmetry information in preference to the above space-group names.
They are only intended as comments.
;
_shelx_estimated_absorpt_t_min 0.143
_shelx_estimated_absorpt_t_max 0.772

loop_
_space_group_symop_operation_xyz
'x, y, z'
'-x+1/2, y+1/2, -z+1/2'
'-x, -y, -z'
'x-1/2, -y-1/2, z-1/2'

loop_
_atom_site_label
_atom_site_type_symbol
_atom_site_fract_x
_atom_site_fract_y
_atom_site_fract_z
_atom_site_U_iso_or_equiv
_atom_site_adp_type
_atom_site_occupancy
_atom_site_site_symmetry_order
_atom_site_calc_flag
_atom_site_refinement_flags_posn
_atom_site_refinement_flags_adp
_atom_site_refinement_flags_occupancy
_atom_site_disorder_assembly
_atom_site_disorder_group
B1 B 0.3298(5) -0.0172(3) 0.68592(14) 0.0206(6) Uani 1 1 d . . . . .
I1 I 0.01482(3) -0.00231(2) 0.70671(2) 0.02792(6) Uani 1 1 d . . . . .
I2 I 0.36387(3) -0.21432(2) 0.64585(2) 0.02849(6) Uani 1 1 d . . . . .
Si1 Si 0.32650(13) 0.22799(9) 0.54281(3) 0.02046(16) Uani 1 1 d . . . . .
I3 I 0.24689(4) 0.44502(3) 0.57674(2) 0.04529(8) Uani 1 1 d . . . . .
I4 I 0.67421(3) 0.22354(3) 0.53309(2) 0.03588(7) Uani 1 1 d . . . . .
I5 I 0.14312(3) 0.19619(3) 0.45392(2) 0.03300(6) Uani 1 1 d . . . . .
N1 N 0.4638(4) -0.0121(3) 0.74239(10) 0.0209(5) Uani 1 1 d . . . . .
C1 C 0.3777(5) 0.1003(3) 0.64612(12) 0.0265(7) Uani 1 1 d . . . . .
H1A H 0.349973 0.185597 0.663165 0.032 Uiso 1 1 calc R U . . .
H1B H 0.519245 0.098121 0.642372 0.032 Uiso 1 1 calc R U . . .
C2 C 0.2633(5) 0.0954(3) 0.58941(12) 0.0259(6) Uani 1 1 d . . . . .
H2A H 0.121844 0.101198 0.593035 0.031 Uiso 1 1 calc R U . . .
H2B H 0.286859 0.008700 0.572876 0.031 Uiso 1 1 calc R U . . .
C3 C 0.5229(7) -0.1219(4) 0.77069(14) 0.0370(9) Uani 1 1 d . . . . .
H3 H 0.482717 -0.206031 0.756516 0.044 Uiso 1 1 calc R U . . .
C4 C 0.6405(7) -0.1149(4) 0.81986(15) 0.0413(10) Uani 1 1 d . . . . .
H4 H 0.682453 -0.193600 0.838558 0.050 Uiso 1 1 calc R U . . .
C5 C 0.6966(6) 0.0070(4) 0.84166(14) 0.0315(7) Uani 1 1 d . . . . .
H5 H 0.776332 0.013639 0.875445 0.038 Uiso 1 1 calc R U . . .
C6 C 0.6336(5) 0.1184(4) 0.81295(14) 0.0303(7) Uani 1 1 d . . . . .
H6 H 0.670167 0.203513 0.826731 0.036 Uiso 1 1 calc R U . . .
C7 C 0.5174(5) 0.1060(3) 0.76417(13) 0.0271(6) Uani 1 1 d . . . . .
H7 H 0.473281 0.183882 0.745171 0.033 Uiso 1 1 calc R U . . .

loop_
_atom_site_aniso_label
_atom_site_aniso_U_11
_atom_site_aniso_U_22
_atom_site_aniso_U_33
_atom_site_aniso_U_23
_atom_site_aniso_U_13
_atom_site_aniso_U_12
B1 0.0242(15) 0.0188(14) 0.0184(14) -0.0004(12) 0.0013(13) -0.0004(12)
I1 0.02503(10) 0.02547(11) 0.03411(12) -0.00319(8) 0.00701(9) 0.00129(8)
I2 0.03419(12) 0.02609(11) 0.02377(10) -0.00637(8) -0.00246(9) 0.00768(8)
Si1 0.0224(4) 0.0214(4) 0.0172(4) 0.0017(3) 0.0005(3) -0.0013(3)
I3 0.05065(16) 0.02731(13) 0.05822(18) -0.01056(11) 0.00772(13) 0.00594(11)
I4 0.02239(11) 0.05592(16) 0.02929(12) -0.00087(10) 0.00281(9) 0.00033(10)
I5 0.03094(12) 0.04747(15) 0.01874(10) 0.00509(9) -0.00478(8) -0.00481(10)
N1 0.0260(13) 0.0208(12) 0.0155(11) 0.0004(9) 0.0012(10) -0.0018(10)
C1 0.0335(16) 0.0269(16) 0.0178(13) 0.0035(11) -0.0025(12) -0.0116(13)
C2 0.0314(16) 0.0280(16) 0.0170(13) 0.0025(12) -0.0027(12) -0.0090(13)
C3 0.063(3) 0.0236(16) 0.0209(15) 0.0027(13) -0.0083(16) -0.0049(16)
C4 0.065(3) 0.0310(18) 0.0245(17) 0.0061(14) -0.0105(17) 0.0056(18)
C5 0.0340(18) 0.040(2) 0.0183(14) -0.0025(13) -0.0063(14) 0.0029(15)
C6 0.0328(17) 0.0316(17) 0.0249(15) -0.0069(13) -0.0027(14) -0.0019(14)
C7 0.0337(17) 0.0219(15) 0.0241(15) -0.0027(12) -0.0032(13) 0.0025(13)

loop_
_atom_type_symbol
_atom_type_description
_atom_type_scat_dispersion_real
_atom_type_scat_dispersion_imag
_atom_type_scat_source
C C 0.0033 0.0016 'International Tables Vol C Tables 4.2.6.8 and 6.1.1.4'
H H 0.0000 0.0000 'International Tables Vol C Tables 4.2.6.8 and 6.1.1.4'
B B 0.0013 0.0007 'International Tables Vol C Tables 4.2.6.8 and 6.1.1.4'
N N 0.0061 0.0033 'International Tables Vol C Tables 4.2.6.8 and 6.1.1.4'
Si Si 0.0817 0.0704 'International Tables Vol C Tables 4.2.6.8 and 6.1.1.4'
I I -0.4742 1.8119 'International Tables Vol C Tables 4.2.6.8 and 6.1.1.4'

loop_
_geom_angle_atom_site_label_1
_geom_angle_atom_site_label_2
_geom_angle_atom_site_label_3
_geom_angle
_geom_angle_site_symmetry_1
_geom_angle_site_symmetry_3
_geom_angle_publ_flag
N1 B1 C1 112.4(3) . . ?
N1 B1 I2 109.8(2) . . ?
C1 B1 I2 110.1(2) . . ?
N1 B1 I1 105.4(2) . . ?
C1 B1 I1 111.0(2) . . ?
I2 B1 I1 107.95(14) . . ?
C2 Si1 I5 109.64(10) . . ?
C2 Si1 I4 110.73(12) . . ?
I5 Si1 I4 108.57(3) . . ?
C2 Si1 I3 110.87(12) . . ?
I5 Si1 I3 108.63(3) . . ?
I4 Si1 I3 108.35(3) . . ?
C7 N1 C3 118.0(3) . . ?
C7 N1 B1 119.2(3) . . ?
C3 N1 B1 122.8(3) . . ?
C2 C1 B1 115.0(3) . . ?
C2 C1 H1A 108.5 . . ?
B1 C1 H1A 108.5 . . ?
C2 C1 H1B 108.5 . . ?
B1 C1 H1B 108.5 . . ?
H1A C1 H1B 107.5 . . ?
C1 C2 Si1 114.7(2) . . ?
C1 C2 H2A 108.6 . . ?
Si1 C2 H2A 108.6 . . ?
C1 C2 H2B 108.6 . . ?
Si1 C2 H2B 108.6 . . ?
H2A C2 H2B 107.6 . . ?
N1 C3 C4 121.7(3) . . ?
N1 C3 H3 119.1 . . ?
C4 C3 H3 119.1 . . ?
C5 C4 C3 119.9(3) . . ?
C5 C4 H4 120.1 . . ?
C3 C4 H4 120.1 . . ?
C6 C5 C4 118.0(3) . . ?
C6 C5 H5 121.0 . . ?
C4 C5 H5 121.0 . . ?
C5 C6 C7 119.8(3) . . ?
C5 C6 H6 120.1 . . ?
C7 C6 H6 120.1 . . ?
N1 C7 C6 122.6(3) . . ?
N1 C7 H7 118.7 . . ?
C6 C7 H7 118.7 . . ?

loop_
_geom_bond_atom_site_label_1
_geom_bond_atom_site_label_2
_geom_bond_distance
_geom_bond_site_symmetry_2
_geom_bond_publ_flag
B1 N1 1.587(4) . ?
B1 C1 1.605(5) . ?
B1 I2 2.254(3) . ?
B1 I1 2.292(4) . ?
Si1 C2 1.858(3) . ?
Si1 I5 2.4336(9) . ?
Si1 I4 2.4345(9) . ?
Si1 I3 2.4377(9) . ?
N1 C7 1.345(4) . ?
N1 C3 1.351(4) . ?
C1 C2 1.533(4) . ?
C1 H1A 0.9900 . ?
C1 H1B 0.9900 . ?
C2 H2A 0.9900 . ?
C2 H2B 0.9900 . ?
C3 C4 1.386(5) . ?
C3 H3 0.9500 . ?
C4 C5 1.384(5) . ?
C4 H4 0.9500 . ?
C5 C6 1.376(5) . ?
C5 H5 0.9500 . ?
C6 C7 1.378(5) . ?
C6 H6 0.9500 . ?
C7 H7 0.9500 . ?

loop_
_geom_hbond_atom_site_label_D
_geom_hbond_atom_site_label_H
_geom_hbond_atom_site_label_A
_geom_hbond_distance_DH
_geom_hbond_distance_HA
_geom_hbond_distance_DA
_geom_hbond_angle_DHA
_geom_hbond_site_symmetry_A
_geom_hbond_publ_flag
C3 H3 I2 0.95 2.78 3.302(3) 115.7 . yes

loop_
_geom_torsion_atom_site_label_1
_geom_torsion_atom_site_label_2
_geom_torsion_atom_site_label_3
_geom_torsion_atom_site_label_4
_geom_torsion
_geom_torsion_site_symmetry_1
_geom_torsion_site_symmetry_2
_geom_torsion_site_symmetry_3
_geom_torsion_site_symmetry_4
_geom_torsion_publ_flag
C1 B1 N1 C7 34.9(4) . . . . ?
I2 B1 N1 C7 157.8(3) . . . . ?
I1 B1 N1 C7 -86.1(3) . . . . ?
C1 B1 N1 C3 -147.0(3) . . . . ?
I2 B1 N1 C3 -24.1(4) . . . . ?
I1 B1 N1 C3 91.9(3) . . . . ?
N1 B1 C1 C2 175.9(3) . . . . ?
I2 B1 C1 C2 53.1(4) . . . . ?
I1 B1 C1 C2 -66.3(3) . . . . ?
B1 C1 C2 Si1 -177.8(2) . . . . ?
I5 Si1 C2 C1 176.9(2) . . . . ?
I4 Si1 C2 C1 57.2(3) . . . . ?
I3 Si1 C2 C1 -63.1(3) . . . . ?
C7 N1 C3 C4 -2.1(6) . . . . ?
B1 N1 C3 C4 179.8(4) . . . . ?
N1 C3 C4 C5 1.4(7) . . . . ?
C3 C4 C5 C6 -0.5(7) . . . . ?
C4 C5 C6 C7 0.3(6) . . . . ?
C3 N1 C7 C6 1.9(5) . . . . ?
B1 N1 C7 C6 -179.9(3) . . . . ?
C5 C6 C7 N1 -1.1(6) . . . . ?
